data_4346262
loop_
_publ_author_name
'Kitamura, Fumi'
'Sawaguchi, Kana'
'Mori, Asami'
'Takagi, Shoji'
'Suzuki, Takayoshi'
'Kobayashi, Atsushi'
'Kato, Masako'
'Nakajima, Kiyohiko'

_publ_section_title
;
 Coordination Structure Conversion of Hydrazone-Palladium(II) Complexes in
 the Solid State and in Solution.
;
_journal_issue 17
_journal_name_full 'Inorganic chemistry'
_journal_page_first 8436
_journal_page_last 8448
_journal_paper_doi 10.1021/acs.inorgchem.5b01128
_journal_volume 54
_journal_year 2015
_chemical_formula_moiety 'C15 H14 Cl N5 O Pd'
_chemical_formula_sum 'C15 H14 Cl N5 O Pd'
_chemical_formula_weight 422.16
_space_group_IT_number 14
_space_group_name_Hall '-P 2yab'
_space_group_name_H-M_alt 'P 1 21/a 1'
_symmetry_cell_setting monoclinic
_symmetry_Int_Tables_number 14
_symmetry_space_group_name_Hall '-P 2yab'
_symmetry_space_group_name_H-M 'P 1 21/a 1'
_atom_sites_solution_hydrogens geom
_atom_sites_solution_primary direct
_atom_sites_solution_secondary difmap
_audit_creation_method SHELXL-97
_cell_angle_alpha 90.00
_cell_angle_beta 98.674(4)
_cell_angle_gamma 90.00
_cell_formula_units_Z 4
_cell_length_a 6.8017(9)
_cell_length_b 12.8053(17)
_cell_length_c 18.244(3)
_cell_measurement_reflns_used 10318
_cell_measurement_temperature 298
_cell_measurement_theta_max 27.98
_cell_measurement_theta_min 3.03
_cell_volume 1570.8(4)
_computing_cell_refinement PROCESS-AUTO
_computing_data_collection PROCESS-AUTO
_computing_data_reduction PROCESS-AUTO
_computing_molecular_graphics 'CrystalStructure 4.0 (Rigaku, 2010)'
_computing_publication_material 'CrystalStructure 4.0'
_computing_structure_refinement 'SHELXL-97 (Sheldrick, 2008)'
_computing_structure_solution 'SHELXS-97 (Sheldrick, 2008)'
_diffrn_ambient_temperature 298
_diffrn_detector_area_resol_mean 6.849
_diffrn_measured_fraction_theta_full 0.996
_diffrn_measured_fraction_theta_max 0.996
_diffrn_measurement_device_type 'Rigaku SCX mini'
_diffrn_measurement_method \w
_diffrn_radiation_monochromator graphite
_diffrn_radiation_source 'sealed tube'
_diffrn_radiation_type MoK\a
_diffrn_radiation_wavelength 0.71075
_diffrn_reflns_av_R_equivalents 0.2320
_diffrn_reflns_av_sigmaI/netI 0.1740
_diffrn_reflns_limit_h_max 8
_diffrn_reflns_limit_h_min -8
_diffrn_reflns_limit_k_max 16
_diffrn_reflns_limit_k_min -16
_diffrn_reflns_limit_l_max 23
_diffrn_reflns_limit_l_min -23
_diffrn_reflns_number 14967
_diffrn_reflns_theta_full 27.49
_diffrn_reflns_theta_max 27.49
_diffrn_reflns_theta_min 3.18
_exptl_absorpt_coefficient_mu 1.362
_exptl_absorpt_correction_T_max 0.9603
_exptl_absorpt_correction_T_min 0.6854
_exptl_absorpt_correction_type numerical
_exptl_absorpt_process_details 'NUMABS (Rigaku, 1999)'
_exptl_crystal_colour orange
_exptl_crystal_density_diffrn 1.785
_exptl_crystal_density_method 'not measured'
_exptl_crystal_description prism
_exptl_crystal_F_000 840
_exptl_crystal_size_max 0.30
_exptl_crystal_size_mid 0.06
_exptl_crystal_size_min 0.03
_refine_diff_density_max 0.752
_refine_diff_density_min -0.692
_refine_diff_density_rms 0.146
_refine_ls_extinction_method none
_refine_ls_goodness_of_fit_ref 1.036
_refine_ls_hydrogen_treatment noref
_refine_ls_matrix_type full
_refine_ls_number_parameters 208
_refine_ls_number_reflns 3594
_refine_ls_number_restraints 0
_refine_ls_restrained_S_all 1.036
_refine_ls_R_factor_all 0.2313
_refine_ls_R_factor_gt 0.0950
_refine_ls_shift/su_max 0.001
_refine_ls_shift/su_mean 0.000
_refine_ls_structure_factor_coef Fsqd
_refine_ls_weighting_details 'calc w=1/[\s^2^(Fo^2^)+(0.0883P)^2^+0.0000P] where P=(Fo^2^+2Fc^2^)/3'
_refine_ls_weighting_scheme calc
_refine_ls_wR_factor_gt 0.1910
_refine_ls_wR_factor_ref 0.2464
_reflns_number_gt 1538
_reflns_number_total 3594
_reflns_threshold_expression >2sigma(I)
_cod_data_source_file ic5b01128_si_005.cif
_cod_data_source_block hk29bx_5_
_cod_database_code 4346262

loop_
_symmetry_equiv_pos_as_xyz
'x, y, z'
'-x+1/2, y+1/2, -z'
'-x, -y, -z'
'x-1/2, -y-1/2, z'

loop_
_atom_site_label
_atom_site_type_symbol
_atom_site_fract_x
_atom_site_fract_y
_atom_site_fract_z
_atom_site_U_iso_or_equiv
_atom_site_adp_type
_atom_site_occupancy
_atom_site_symmetry_multiplicity
_atom_site_calc_flag
_atom_site_refinement_flags
Pd1 Pd 0.20248(13) 0.76782(7) 0.28255(5) 0.0624(4) Uani 1 1 d .
Cl1 Cl 0.2011(5) 0.5946(2) 0.32156(19) 0.0820(10) Uani 1 1 d .
O1 O 0.161(2) 1.1045(8) 0.3593(6) 0.159(5) Uani 1 1 d .
N1 N 0.1859(14) 0.7240(9) 0.1747(6) 0.074(3) Uani 1 1 d .
N2 N 0.1890(13) 0.9115(8) 0.2372(7) 0.080(3) Uani 1 1 d .
N3 N 0.1789(15) 1.0045(9) 0.2641(7) 0.093(3) Uani 1 1 d .
N4 N 0.2364(14) 0.8295(8) 0.3868(5) 0.072(3) Uani 1 1 d .
N5 N 0.201(3) 0.3460(15) 0.1225(8) 0.168(8) Uani 1 1 d .
C1 C 0.1820(18) 0.6245(11) 0.1487(8) 0.086(4) Uani 1 1 d .
H1 H 0.1876 0.5688 0.1817 0.103 Uiso 1 1 calc R
C2 C 0.1697(19) 0.6052(12) 0.0737(8) 0.093(4) Uani 1 1 d .
H2 H 0.1586 0.5378 0.0546 0.111 Uiso 1 1 calc R
C3 C 0.1749(19) 0.6938(13) 0.0272(8) 0.091(4) Uani 1 1 d .
H3 H 0.1757 0.6826 -0.0231 0.109 Uiso 1 1 calc R
C4 C 0.1788(18) 0.7930(11) 0.0517(8) 0.078(4) Uani 1 1 d .
H4 H 0.1807 0.8493 0.0196 0.094 Uiso 1 1 calc R
C5 C 0.1797(15) 0.8075(9) 0.1277(7) 0.055(3) Uani 1 1 d .
C6 C 0.1860(15) 0.9103(12) 0.1604(8) 0.076(4) Uani 1 1 d .
C7 C 0.182(2) 1.0144(13) 0.3382(8) 0.092(4) Uani 1 1 d .
C8 C 0.2187(18) 0.9289(10) 0.3998(7) 0.073(3) Uani 1 1 d .
C9 C 0.2413(19) 0.9652(11) 0.4724(8) 0.092(4) Uani 1 1 d .
H5 H 0.2262 1.0365 0.4797 0.111 Uiso 1 1 calc R
C10 C 0.283(2) 0.9054(12) 0.5315(7) 0.111(5) Uani 1 1 d .
H6 H 0.2992 0.9322 0.5795 0.133 Uiso 1 1 calc R
C11 C 0.300(2) 0.7998(12) 0.5170(8) 0.103(5) Uani 1 1 d .
H7 H 0.3289 0.7524 0.5557 0.123 Uiso 1 1 calc R
C12 C 0.273(2) 0.7655(10) 0.4433(8) 0.079(4) Uani 1 1 d .
H8 H 0.2824 0.6944 0.4341 0.094 Uiso 1 1 calc R
C13 C 0.1753(19) 1.0024(11) 0.1168(7) 0.100(4) Uani 1 1 d .
H9 H 0.0556 1.0397 0.1218 0.120 Uiso 1 1 calc R
H10 H 0.1745 0.9840 0.0657 0.120 Uiso 1 1 calc R
H11 H 0.2884 1.0457 0.1333 0.120 Uiso 1 1 calc R
C14 C 0.198(2) 0.3331(12) 0.1831(12) 0.107(5) Uani 1 1 d .
C15 C 0.180(3) 0.3198(15) 0.2621(9) 0.140(7) Uani 1 1 d .
H12 H 0.1110 0.2558 0.2686 0.168 Uiso 1 1 calc R
H13 H 0.1068 0.3774 0.2781 0.168 Uiso 1 1 calc R
H14 H 0.3101 0.3175 0.2910 0.168 Uiso 1 1 calc R

loop_
_atom_site_aniso_label
_atom_site_aniso_U_11
_atom_site_aniso_U_22
_atom_site_aniso_U_33
_atom_site_aniso_U_23
_atom_site_aniso_U_13
_atom_site_aniso_U_12
Pd1 0.0599(6) 0.0612(6) 0.0682(7) 0.0036(5) 0.0165(4) -0.0008(5)
Cl1 0.093(2) 0.0625(19) 0.093(3) 0.0059(16) 0.0237(18) 0.0008(17)
O1 0.306(17) 0.068(7) 0.097(9) -0.006(6) 0.013(9) 0.004(8)
N1 0.065(7) 0.084(7) 0.071(7) 0.014(6) 0.005(5) 0.022(6)
N2 0.047(6) 0.057(7) 0.138(11) 0.011(7) 0.021(6) 0.003(5)
N3 0.093(8) 0.066(8) 0.117(10) 0.007(7) 0.005(7) -0.008(6)
N4 0.075(7) 0.063(7) 0.076(7) 0.004(6) 0.007(5) 0.019(6)
N5 0.215(19) 0.194(18) 0.090(12) -0.031(12) 0.006(12) -0.015(14)
C1 0.081(9) 0.068(9) 0.109(13) -0.001(8) 0.014(8) -0.011(7)
C2 0.095(10) 0.121(13) 0.068(10) -0.014(9) 0.029(8) 0.013(9)
C3 0.073(9) 0.136(14) 0.065(9) 0.005(10) 0.015(7) 0.029(9)
C4 0.064(8) 0.087(10) 0.087(11) 0.002(8) 0.020(7) 0.005(7)
C5 0.036(6) 0.052(7) 0.081(9) 0.001(6) 0.019(5) 0.001(5)
C6 0.040(7) 0.113(12) 0.075(10) 0.029(8) 0.003(6) -0.012(7)
C7 0.089(10) 0.111(13) 0.073(11) -0.017(9) 0.007(8) -0.014(9)
C8 0.085(9) 0.065(9) 0.072(9) 0.012(7) 0.022(7) 0.004(7)
C9 0.118(12) 0.076(9) 0.083(10) -0.026(8) 0.015(8) 0.001(8)
C10 0.186(17) 0.103(12) 0.047(9) 0.016(8) 0.027(9) 0.015(11)
C11 0.143(14) 0.091(12) 0.077(11) 0.014(8) 0.025(9) 0.020(10)
C12 0.088(10) 0.067(8) 0.085(11) 0.001(8) 0.026(8) 0.010(7)
C13 0.103(11) 0.089(10) 0.113(12) 0.016(9) 0.031(9) -0.002(9)
C14 0.103(12) 0.092(12) 0.126(15) -0.004(11) 0.011(12) 0.013(9)
C15 0.193(19) 0.131(16) 0.102(14) 0.009(11) 0.042(12) 0.004(13)

loop_
_atom_type_symbol
_atom_type_description
_atom_type_scat_dispersion_real
_atom_type_scat_dispersion_imag
_atom_type_scat_source
C C 0.0033 0.0016 'International Tables Vol C Tables 4.2.6.8 and 6.1.1.4'
H H 0.0000 0.0000 'International Tables Vol C Tables 4.2.6.8 and 6.1.1.4'
Cl Cl 0.1484 0.1585 'International Tables Vol C Tables 4.2.6.8 and 6.1.1.4'
N N 0.0061 0.0033 'International Tables Vol C Tables 4.2.6.8 and 6.1.1.4'
O O 0.0106 0.0060 'International Tables Vol C Tables 4.2.6.8 and 6.1.1.4'
Pd Pd -0.9988 1.0072 'International Tables Vol C Tables 4.2.6.8 and 6.1.1.4'

loop_
_geom_angle_atom_site_label_1
_geom_angle_atom_site_label_2
_geom_angle_atom_site_label_3
_geom_angle
N2 Pd1 N1 82.0(5)
N2 Pd1 N4 91.2(5)
N1 Pd1 N4 172.4(4)
N2 Pd1 Cl1 173.3(4)
N1 Pd1 Cl1 91.8(3)
N4 Pd1 Cl1 95.1(3)
C1 N1 C5 121.1(11)
C1 N1 Pd1 126.3(9)
C5 N1 Pd1 112.6(9)
N3 N2 C6 113.4(11)
N3 N2 Pd1 133.3(10)
C6 N2 Pd1 113.2(9)
N2 N3 C7 118.2(12)
C8 N4 C12 118.5(11)
C8 N4 Pd1 123.2(8)
C12 N4 Pd1 118.2(9)
N1 C1 C2 120.6(13)
N1 C1 H1 119.7
C2 C1 H1 119.7
C1 C2 C3 116.5(14)
C1 C2 H2 121.8
C3 C2 H2 121.8
C4 C3 C2 123.8(13)
C4 C3 H3 118.1
C2 C3 H3 118.1
C3 C4 C5 116.9(12)
C3 C4 H4 121.6
C5 C4 H4 121.6
N1 C5 C4 121.0(11)
N1 C5 C6 117.2(12)
C4 C5 C6 121.8(12)
N2 C6 C13 123.0(14)
N2 C6 C5 114.8(11)
C13 C6 C5 122.1(13)
O1 C7 N3 114.5(14)
O1 C7 C8 116.5(12)
N3 C7 C8 128.9(14)
N4 C8 C9 120.1(11)
N4 C8 C7 124.2(12)
C9 C8 C7 115.7(12)
C10 C9 C8 124.4(14)
C10 C9 H5 117.8
C8 C9 H5 117.8
C9 C10 C11 115.1(13)
C9 C10 H6 122.5
C11 C10 H6 122.5
C10 C11 C12 119.2(13)
C10 C11 H7 120.4
C12 C11 H7 120.4
N4 C12 C11 122.7(12)
N4 C12 H8 118.6
C11 C12 H8 118.6
C6 C13 H9 109.5
C6 C13 H10 109.5
H9 C13 H10 109.5
C6 C13 H11 109.5
H9 C13 H11 109.5
H10 C13 H11 109.5
N5 C14 C15 176(2)
C14 C15 H12 109.5
C14 C15 H13 109.5
H12 C15 H13 109.5
C14 C15 H14 109.5
H12 C15 H14 109.5
H13 C15 H14 109.5

loop_
_geom_bond_atom_site_label_1
_geom_bond_atom_site_label_2
_geom_bond_distance
Pd1 N2 2.014(10)
Pd1 N1 2.032(11)
Pd1 N4 2.039(10)
Pd1 Cl1 2.330(3)
O1 C7 1.230(16)
N1 C1 1.359(15)
N1 C5 1.368(14)
N2 N3 1.294(14)
N2 C6 1.398(15)
N3 C7 1.354(16)
N4 C8 1.303(14)
N4 C12 1.313(15)
N5 C14 1.121(19)
C1 C2 1.381(16)
C1 H1 0.9300
C2 C3 1.420(18)
C2 H2 0.9300
C3 C4 1.347(18)
C3 H3 0.9300
C4 C5 1.396(16)
C4 H4 0.9300
C5 C6 1.443(16)
C6 C13 1.418(16)
C7 C8 1.563(18)
C8 C9 1.389(15)
C9 C10 1.319(17)
C9 H5 0.9300
C10 C11 1.387(18)
C10 H6 0.9300
C11 C12 1.400(17)
C11 H7 0.9300
C12 H8 0.9300
C13 H9 0.9600
C13 H10 0.9600
C13 H11 0.9600
C14 C15 1.47(2)
C15 H12 0.9600
C15 H13 0.9600
C15 H14 0.9600

loop_
_geom_torsion_atom_site_label_1
_geom_torsion_atom_site_label_2
_geom_torsion_atom_site_label_3
_geom_torsion_atom_site_label_4
_geom_torsion
N2 Pd1 N1 C1 -178.8(10)
N4 Pd1 N1 C1 153(2)
Cl1 Pd1 N1 C1 -1.3(10)
N2 Pd1 N1 C5 1.6(7)
N4 Pd1 N1 C5 -26(3)
Cl1 Pd1 N1 C5 179.1(7)
N1 Pd1 N2 N3 175.4(11)
N4 Pd1 N2 N3 -8.1(11)
Cl1 Pd1 N2 N3 154(2)
N1 Pd1 N2 C6 -3.0(7)
N4 Pd1 N2 C6 173.4(7)
Cl1 Pd1 N2 C6 -25(3)
C6 N2 N3 C7 -179.6(10)
Pd1 N2 N3 C7 1.9(17)
N2 Pd1 N4 C8 8.1(10)
N1 Pd1 N4 C8 36(3)
Cl1 Pd1 N4 C8 -169.8(10)
N2 Pd1 N4 C12 -173.5(9)
N1 Pd1 N4 C12 -146(2)
Cl1 Pd1 N4 C12 8.6(9)
C5 N1 C1 C2 -0.6(18)
Pd1 N1 C1 C2 179.8(9)
N1 C1 C2 C3 4.0(19)
C1 C2 C3 C4 -4(2)
C2 C3 C4 C5 0.7(19)
C1 N1 C5 C4 -3.1(17)
Pd1 N1 C5 C4 176.6(8)
C1 N1 C5 C6 -179.5(10)
Pd1 N1 C5 C6 0.1(12)
C3 C4 C5 N1 3.0(17)
C3 C4 C5 C6 179.3(11)
N3 N2 C6 C13 0.7(16)
Pd1 N2 C6 C13 179.5(9)
N3 N2 C6 C5 -174.9(10)
Pd1 N2 C6 C5 3.9(11)
N1 C5 C6 N2 -2.7(14)
C4 C5 C6 N2 -179.1(10)
N1 C5 C6 C13 -178.3(10)
C4 C5 C6 C13 5.3(17)
N2 N3 C7 O1 -176.3(13)
N2 N3 C7 C8 7(2)
C12 N4 C8 C9 0.8(18)
Pd1 N4 C8 C9 179.2(9)
C12 N4 C8 C7 177.9(11)
Pd1 N4 C8 C7 -3.8(17)
O1 C7 C8 N4 177.4(14)
N3 C7 C8 N4 -6(2)
O1 C7 C8 C9 -5.4(19)
N3 C7 C8 C9 171.0(13)
N4 C8 C9 C10 1(2)
C7 C8 C9 C10 -176.6(14)
C8 C9 C10 C11 -1(2)
C9 C10 C11 C12 0(2)
C8 N4 C12 C11 -2(2)
Pd1 N4 C12 C11 179.7(11)
C10 C11 C12 N4 1(2)
